data_4313780
loop_
_publ_author_name
'Carolyn J. Shorrock'
'Howard Jong'
'Raymond J. Batchelor'
'Daniel B. Leznoff'

_publ_contact_author
;
 D. B. Leznoff
 Dept. of Chemistry, Simon Fraser University
 8888 University Way
 Burnaby, B.C.
 Canada
 V5A 1S6
;
_publ_contact_author_email dleznoff@sfu.ca
_publ_contact_author_fax 604-291-3765
_publ_contact_author_phone 604-291-4887
_publ_section_title
;
 [Au(CN)4]- as a Supramolecular Building Block for Heterobimetallic
 Coordination Polymers
;
_journal_name_full 'Inorganic Chemistry'
_journal_page_first 3917
_journal_page_last 3924
_journal_paper_doi 10.1021/ic0341441
_journal_volume 42
_journal_year 2003
_chemical_formula_moiety ' C12 H13 Au2 Cu1 N11 '
_chemical_formula_structural '[Cu(C4N3H13)][Au(CN)4]2 '
_chemical_formula_sum 'C12 H13 Au2 Cu N11'
_chemical_formula_weight 768.79
_chemical_name_systematic ?
_space_group_IT_number 14
_symmetry_cell_setting monoclinic
_symmetry_space_group_name_Hall '-P 2yn'
_symmetry_space_group_name_H-M 'P 1 21/n 1'
_cell_angle_alpha 90
_cell_angle_beta 95.474(8)
_cell_angle_gamma 90
_cell_formula_units_Z 4
_cell_length_a 7.5489(9)
_cell_length_b 15.3231(19)
_cell_length_c 17.7943(19)
_cell_measurement_reflns_used 56
_cell_measurement_temperature 293
_cell_measurement_theta_max 24.00
_cell_measurement_theta_min 20.00
_cell_volume 2048.9(4)
_computing_cell_refinement 'NRCVAX DATRD2'
_computing_data_collection 'NRC DIFRAC'
_computing_data_reduction 'NRCVAX DATRD2'
_computing_molecular_graphics
; 
 CAMERON (Watkin et al 1996) 
 ORTEP 3 (Farrugia 1997)
;
_computing_publication_material
; 
 CRYSTALS (Watkin et al 2001) 
;
_computing_structure_refinement
; 
 CRYSTALS (Watkin et al 2001) 
;
_computing_structure_solution 'SIR 92 (Altomare et al, 1994)'
_diffrn_ambient_temperature 293
_diffrn_measurement_device 'Nonius CAD-4    '
_diffrn_measurement_method 'Theta/2theta scan b/P/b '
_diffrn_radiation_monochromator graphite
_diffrn_radiation_source 'xray tube'
_diffrn_radiation_type 'Molybdenum K\a'
_diffrn_radiation_wavelength 0.71073
_diffrn_reflns_av_R_equivalents 0.011
_diffrn_reflns_limit_h_max 9
_diffrn_reflns_limit_h_min -9
_diffrn_reflns_limit_k_max 19
_diffrn_reflns_limit_k_min 0
_diffrn_reflns_limit_l_max 22
_diffrn_reflns_limit_l_min 0
_diffrn_reflns_number 4336
_diffrn_reflns_theta_max 26.551
_diffrn_reflns_theta_min 2.30
_diffrn_standards_decay_% 2.0
_diffrn_standards_interval_count 300
_diffrn_standards_number 2
_exptl_absorpt_coefficient_mu 15.297
_exptl_absorpt_correction_T_max 0.9901
_exptl_absorpt_correction_T_min 0.8062
_exptl_absorpt_correction_type psi-scan
_exptl_crystal_colour ' purple '
_exptl_crystal_density_diffrn 2.492
_exptl_crystal_density_meas ?
_exptl_crystal_description ' block '
_exptl_crystal_F_000 1495.32
_exptl_crystal_size_max 0.23
_exptl_crystal_size_mid 0.16
_exptl_crystal_size_min 0.16
_refine_diff_density_max 0.91
_refine_diff_density_min -1.00
_refine_ls_extinction_coef 8.7(11)
_refine_ls_extinction_method 'Larson 1970 Crystallographic Computing eq 22'
_refine_ls_goodness_of_fit_ref 1.7825
_refine_ls_hydrogen_treatment constr
_refine_ls_matrix_type full
_refine_ls_number_parameters 238
_refine_ls_number_reflns 2148
_refine_ls_R_factor_gt 0.0346
_refine_ls_shift/su_max 0.000507
_refine_ls_structure_factor_coef F
_refine_ls_weighting_details
;
Method = SHELXL 97 (Sheldrick, 1997) 
 W = q / [Sigma^2(F*)+(P(1)p)^2+P(2)p+P(4)+P(5)Sin(theta) ] 
 
 0.700E-02 0.00 0.00 0.00 0.00 1.00 
;
_refine_ls_weighting_scheme calc
_refine_ls_wR_factor_ref 0.0325
_reflns_limit_h_max 9
_reflns_limit_h_min -9
_reflns_limit_k_max 19
_reflns_limit_k_min 0
_reflns_limit_l_max 22
_reflns_limit_l_min 0
_reflns_number_total 4261
_reflns_threshold_expression >2.50\s(I)
_cod_data_source_file ic0341441si20030211_011857_3.cif
_cod_data_source_block CudienAuCN4
_cod_depositor_comments
;
The following automatic conversions were performed:

'_symmetry_cell_setting' value 'Monoclinic ' changed to 'monoclinic'
according to the built-in table from CIF Core dictionary named
'cif_core.dic' version 2.4.1 from 2010-06-29.

Automatic conversion script
Id: cif_fix_values 1646 2011-03-28 12:23:43Z adriana 

The following automatic conversions were performed:

'_exptl_crystal_density_meas' value 'not measured' was changed to '?'
- the value is perceived as not measured.

Automatic conversion script
Id: cif_fix_values 3008 2015-01-20 13:52:24Z robertas 
;
_cod_original_sg_symbol_H-M 'P 1 21/n 1 '
_cod_original_formula_sum ' C12 H13 Au2 Cu1 N11 '
_cod_database_code 4313780

loop_
_symmetry_equiv_pos_as_xyz
x,y,z
-x,-y,-z
-x+1/2,y+1/2,-z+1/2
x+1/2,-y+1/2,z+1/2

loop_
_atom_site_label
_atom_site_type_symbol
_atom_site_fract_x
_atom_site_fract_y
_atom_site_fract_z
_atom_site_U_iso_or_equiv
_atom_site_occupancy
_atom_site_adp_type
_atom_site_attached_hydrogens
Au1 Au 1.39472(8) 0.12684(5) 0.50015(3) 0.0356 1.0000 Uani .
Au2 Au 1.39782(9) 0.13030(5) 0.98970(3) 0.0378 1.0000 Uani .
Cu1 Cu 1.0465(3) 0.05393(13) 0.72271(9) 0.0370 1.0000 Uani .
N11 N 1.2098(17) 0.0883(9) 0.6474(6) 0.0481 1.0000 Uani .
N12 N 1.213(2) -0.033(1) 0.4215(9) 0.0688 1.0000 Uani .
N13 N 1.568(2) 0.1684(12) 0.3510(8) 0.0836 1.0000 Uani .
N14 N 1.610(2) 0.2812(12) 0.5805(8) 0.0774 1.0000 Uani .
N21 N 1.2172(17) 0.0878(9) 0.8275(7) 0.0496 1.0000 Uani .
N22 N 1.566(2) 0.2945(12) 0.9191(9) 0.0771 1.0000 Uani .
N23 N 1.599(2) 0.1656(11) 1.1490(7) 0.0767 1.0000 Uani .
N24 N 1.236(2) -0.0336(11) 1.0547(8) 0.0715 1.0000 Uani .
C11 C 1.282(2) 0.1030(9) 0.5949(8) 0.0378 1.0000 Uani .
C12 C 1.280(2) 0.0227(11) 0.4496(8) 0.0451 1.0000 Uani .
C13 C 1.505(2) 0.1482(11) 0.4058(8) 0.0501 1.0000 Uani .
C14 C 1.531(2) 0.2289(13) 0.5474(8) 0.0513 1.0000 Uani .
C21 C 1.2745(18) 0.1044(9) 0.8879(8) 0.0342 1.0000 Uani .
C22 C 1.503(2) 0.2336(12) 0.9470(9) 0.0506 1.0000 Uani .
C23 C 1.528(2) 0.1571(12) 1.0919(9) 0.0547 1.0000 Uani .
C24 C 1.292(2) 0.0254(11) 1.0290(9) 0.0485 1.0000 Uani .
N5 N 1.1095(15) -0.0723(7) 0.7189(7) 0.0410 1.0000 Uani .
N6 N 0.9108(19) 0.1649(9) 0.7157(7) 0.0617 1.0000 Uani .
N7 N 0.8485(15) 0.0118(8) 0.7790(6) 0.0353 1.0000 Uani .
C1 C 1.009(3) -0.1200(11) 0.768(1) 0.0661 1.0000 Uani .
C2 C 0.813(2) -0.0794(12) 0.765(1) 0.0655 1.0000 Uani .
C3 C 0.684(2) 0.0668(11) 0.760(1) 0.0586 1.0000 Uani .
C4 C 0.753(3) 0.1559(12) 0.762(1) 0.0785 1.0000 Uani .
H51 H 1.2300(15) -0.0793(7) 0.7340(7) 0.12(2) 1.0000 Uiso .
H52 H 1.0853(15) -0.0926(7) 0.6697(7) 0.12(2) 1.0000 Uiso .
H61 H 0.9832(19) 0.2105(9) 0.7347(7) 0.03(2) 1.0000 Uiso .
H62 H 0.8710(19) 0.1762(9) 0.6656(7) 0.03(2) 1.0000 Uiso .
H71 H 0.8835(15) 0.0180(8) 0.8302(6) 0.01(2) 1.0000 Uiso .
H11 H 1.065(3) -0.1176(11) 0.818(1) 0.040(16) 1.0000 Uiso .
H12 H 1.000(3) -0.1790(11) 0.752(1) 0.040(16) 1.0000 Uiso .
H21 H 0.748(2) -0.1037(12) 0.804(1) 0.043(16) 1.0000 Uiso .
H22 H 0.748(2) -0.0881(12) 0.718(1) 0.043(16) 1.0000 Uiso .
H31 H 0.601(2) 0.0590(11) 0.796(1) 0.036(16) 1.0000 Uiso .
H32 H 0.629(2) 0.0528(11) 0.711(1) 0.036(16) 1.0000 Uiso .
H41 H 0.790(3) 0.1709(12) 0.813(1) 0.061(16) 1.0000 Uiso .
H42 H 0.662(3) 0.1945(12) 0.742(1) 0.061(16) 1.0000 Uiso .

loop_
_atom_site_aniso_label
_atom_site_aniso_U_11
_atom_site_aniso_U_22
_atom_site_aniso_U_33
_atom_site_aniso_U_23
_atom_site_aniso_U_13
_atom_site_aniso_U_12
Au1 0.0353(5) 0.0438(5) 0.0285(3) -0.0008(3) 0.0071(3) -0.0022(4)
Au2 0.0397(5) 0.0436(5) 0.0298(3) -0.0048(3) 0.0018(3) 0.0038(4)
Cu1 0.0440(11) 0.0371(11) 0.0313(9) -0.0007(9) 0.0116(8) -0.004(1)
N11 0.055(9) 0.06(1) 0.032(7) 0.004(6) 0.011(6) -0.019(7)
N12 0.071(12) 0.055(11) 0.081(11) -0.026(9) 0.008(9) -0.004(9)
N13 0.081(12) 0.122(16) 0.050(9) 0.01(1) 0.015(9) 0.005(11)
N14 0.087(13) 0.087(13) 0.06(1) -0.020(9) 0.022(9) -0.051(11)
N21 0.051(9) 0.047(9) 0.048(8) -0.002(7) -0.005(7) -0.006(7)
N22 0.069(12) 0.081(13) 0.078(11) -0.01(1) -0.009(9) -0.03(1)
N23 0.066(11) 0.120(16) 0.043(8) -0.036(9) -0.004(8) 0.01(1)
N24 0.083(13) 0.071(12) 0.06(1) -0.011(9) 0.010(9) 0.018(11)
C11 0.041(9) 0.03(1) 0.040(8) -0.009(7) -0.002(7) -0.010(7)
C12 0.055(12) 0.052(12) 0.029(8) -0.000(8) 0.011(8) -0.008(9)
C13 0.04(1) 0.066(13) 0.044(9) 0.003(9) 0.001(7) -0.001(9)
C14 0.050(11) 0.070(13) 0.035(9) 0.006(9) 0.012(8) -0.01(1)
C21 0.031(8) 0.031(9) 0.040(8) 0.010(7) 0.002(7) -0.003(7)
C22 0.055(12) 0.047(11) 0.05(1) 0.001(9) 0.005(9) -0.01(1)
C23 0.045(11) 0.067(13) 0.05(1) -0.012(9) 0.012(9) 0.003(9)
C24 0.067(13) 0.041(11) 0.042(9) 0.007(8) 0.031(9) 0.01(1)
N5 0.040(8) 0.023(7) 0.064(8) 0.003(6) 0.023(7) -0.004(6)
N6 0.079(12) 0.043(9) 0.063(9) 0.013(7) 0.002(9) -0.008(8)
N7 0.035(8) 0.036(8) 0.036(7) 0.002(6) 0.008(6) -0.011(6)
C1 0.092(15) 0.027(11) 0.075(12) 0.00(1) -0.013(11) -0.009(11)
C2 0.052(12) 0.094(16) 0.05(1) 0.021(11) -0.002(9) -0.026(12)
C3 0.045(11) 0.062(13) 0.072(13) 0.012(11) 0.03(1) -0.00(1)
C4 0.085(17) 0.085(17) 0.072(13) 0.022(11) 0.040(12) 0.051(13)

loop_
_atom_type_symbol
_atom_type_scat_dispersion_real
_atom_type_scat_dispersion_imag
_atom_type_scat_Cromer_Mann_a1
_atom_type_scat_Cromer_Mann_b1
_atom_type_scat_Cromer_Mann_a2
_atom_type_scat_Cromer_Mann_b2
_atom_type_scat_Cromer_Mann_a3
_atom_type_scat_Cromer_Mann_b3
_atom_type_scat_Cromer_Mann_a4
_atom_type_scat_Cromer_Mann_b4
_atom_type_scat_Cromer_Mann_c
_atom_type_scat_source
'Au  ' -2.6880 8.7980 16.8819 0.4611 18.5913 8.6216 25.5582 1.4826 5.8600 36.3956 12.0658 International_Tables_Vol_IV_Table_2.2B
'Cu  ' 0.2630 1.2660 13.3380 3.5828 7.1676 0.2470 5.6158 11.3966 1.6735 64.8126 1.1910 International_Tables_Vol_IV_Table_2.2B
'N   ' 0.0061 0.0033 12.2126 0.0057 3.1322 9.8933 2.0125 28.9975 1.1663 0.5826 -11.5290 International_Tables_Vol_IV_Table_2.2B
'C   ' 0.0033 0.0016 2.3100 20.8439 1.0200 10.2075 1.5886 0.5687 0.8650 51.6512 0.2156 International_Tables_Vol_IV_Table_2.2B
'H   ' 0.0000 0.0000 0.4930 10.5109 0.3229 26.1257 0.1402 3.1424 0.0408 57.7997 0.0030 International_Tables_Vol_IV_Table_2.2B

loop_
_geom_angle_atom_site_label_1
_geom_angle_site_symmetry_1
_geom_angle_atom_site_label_2
_geom_angle_site_symmetry_2
_geom_angle_atom_site_label_3
_geom_angle_site_symmetry_3
_geom_angle
_geom_angle_publ_flag
C11 . Au1 . C12 . 91.9(6) yes
C11 . Au1 . C13 . 179.0(6) yes
C12 . Au1 . C13 . 87.1(6) yes
C11 . Au1 . C14 . 91.8(6) yes
C12 . Au1 . C14 . 174.8(7) yes
C13 . Au1 . C14 . 89.2(6) yes
C21 . Au2 . C22 . 88.9(6) yes
C21 . Au2 . C23 . 178.7(6) yes
C22 . Au2 . C23 . 90.2(7) yes
C21 . Au2 . C24 . 89.5(6) yes
C22 . Au2 . C24 . 178.1(6) yes
C23 . Au2 . C24 . 91.4(7) yes
N11 . Cu1 . N21 . 99.1(5) yes
N11 . Cu1 . N5 . 93.9(5) yes
N21 . Cu1 . N5 . 97.7(5) yes
N11 . Cu1 . N6 . 94.6(6) yes
N21 . Cu1 . N6 . 96.1(5) yes
N5 . Cu1 . N6 . 162.4(6) yes
N11 . Cu1 . N7 . 167.7(5) yes
N21 . Cu1 . N7 . 93.3(5) yes
N5 . Cu1 . N7 . 84.0(5) yes
N6 . Cu1 . N7 . 84.3(5) yes
Cu1 . N11 . C11 . 168.2(12) yes
Cu1 . N21 . C21 . 166.6(13) yes
Au1 . C11 . N11 . 176.9(13) yes
Au1 . C12 . N12 . 178.0(17) yes
Au1 . C13 . N13 . 174.2(17) yes
Au1 . C14 . N14 . 173.0(16) yes
Au2 . C21 . N21 . 174.3(13) yes
Au2 . C22 . N22 . 177.9(15) yes
Au2 . C23 . N23 . 175.0(18) yes
Au2 . C24 . N24 . 176.7(18) yes
Cu1 . N5 . C1 . 109.6(10) yes
Cu1 . N5 . H51 . 109.4(3) no
C1 . N5 . H51 . 109.3(9) no
Cu1 . N5 . H52 . 109.3(4) no
C1 . N5 . H52 . 109.7(9) no
H51 . N5 . H52 . 109.466 no
Cu1 . N6 . C4 . 108.4(10) yes
Cu1 . N6 . H61 . 109.8(4) no
C4 . N6 . H61 . 109.5(10) no
Cu1 . N6 . H62 . 109.7(4) no
C4 . N6 . H62 . 109.8(9) no
H61 . N6 . H62 . 109.467 no
Cu1 . N7 . C2 . 111.7(10) yes
Cu1 . N7 . C3 . 110.3(9) yes
C2 . N7 . C3 . 111.5(13) yes
Cu1 . N7 . H71 . 107.7(3) no
C2 . N7 . H71 . 107.2(8) no
C3 . N7 . H71 . 108.3(8) no
N5 . C1 . C2 . 109.4(13) yes
N5 . C1 . H11 . 109.8(9) no
C2 . C1 . H11 . 109.8(9) no
N5 . C1 . H12 . 109.2(8) no
C2 . C1 . H12 . 109.1(9) no
H11 . C1 . H12 . 109.467 no
N7 . C2 . C1 . 102.3(13) yes
N7 . C2 . H21 . 111.1(9) no
C1 . C2 . H21 . 111.3(9) no
N7 . C2 . H22 . 111.1(8) no
C1 . C2 . H22 . 111.5(9) no
H21 . C2 . H22 . 109.467 no
N7 . C3 . C4 . 103.3(14) yes
N7 . C3 . H31 . 111.1(8) no
C4 . C3 . H31 . 111.0(10) no
N7 . C3 . H32 . 110.8(8) no
C4 . C3 . H32 . 111.1(11) no
H31 . C3 . H32 . 109.467 no
N6 . C4 . C3 . 111.6(15) yes
N6 . C4 . H41 . 109.0(10) no
C3 . C4 . H41 . 108.8(11) no
N6 . C4 . H42 . 109.0(9) no
C3 . C4 . H42 . 109.0(10) no
H41 . C4 . H42 . 109.467 no

loop_
_geom_bond_atom_site_label_1
_geom_bond_site_symmetry_1
_geom_bond_atom_site_label_2
_geom_bond_site_symmetry_2
_geom_bond_distance
_geom_bond_publ_flag
Au1 . C11 . 1.995(15) yes
Au1 . C12 . 1.988(17) yes
Au1 . C13 . 1.973(16) yes
Au1 . C14 . 2.011(19) yes
Au2 . C21 . 1.995(14) yes
Au2 . C22 . 1.958(18) yes
Au2 . C23 . 2.025(17) yes
Au2 . C24 . 1.953(17) yes
Cu1 . N11 . 1.977(12) yes
Cu1 . N21 . 2.225(13) yes
Cu1 . N5 . 1.994(11) yes
Cu1 . N6 . 1.983(14) yes
Cu1 . N7 . 1.984(11) yes
N11 . C11 . 1.146(16) yes
N12 . C12 . 1.091(18) yes
N13 . C13 . 1.166(18) yes
N14 . C14 . 1.129(19) yes
N21 . C21 . 1.149(16) yes
N22 . C22 . 1.18(2) yes
N23 . C23 . 1.112(18) yes
N24 . C24 . 1.11(2) yes
N5 . C1 . 1.413(18) yes
N5 . H51 . 0.930 no
N5 . H52 . 0.930 no
N6 . C4 . 1.52(2) yes
N6 . H61 . 0.930 no
N6 . H62 . 0.930 no
N7 . C2 . 1.440(19) yes
N7 . C3 . 1.513(18) yes
N7 . H71 . 0.930 no
C1 . C2 . 1.60(2) yes
C1 . H11 . 0.950 no
C1 . H12 . 0.950 no
C2 . H21 . 0.950 no
C2 . H22 . 0.950 no
C3 . C4 . 1.46(2) yes
C3 . H31 . 0.950 no
C3 . H32 . 0.950 no
C4 . H41 . 0.950 no
C4 . H42 . 0.950 no

loop_
_geom_contact_atom_site_label_1
_geom_contact_site_symmetry_1
_geom_contact_atom_site_label_2
_geom_contact_site_symmetry_2
_geom_contact_distance
_geom_contact_publ_flag
Au1 . N22 4_454 3.002(14) ?
Au2 . N14 4_455 3.138(15) ?

loop_
_geom_hbond_atom_site_label_D
_geom_hbond_site_symmetry_D
_geom_hbond_atom_site_label_H
_geom_hbond_site_symmetry_H
_geom_hbond_atom_site_label_A
_geom_hbond_site_symmetry_A
_geom_hbond_distance_DH
_geom_hbond_distance_HA
_geom_hbond_distance_DA
_geom_hbond_angle_DHA
_geom_hbond_publ_flag
N6 . H61 . N12 2_756 0.93 2.73 3.238(20) 116 ?
N5 . H51 . N13 2_867 0.93 2.63 3.195(20) 120 ?
N5 . H52 . N22 3_746 0.93 2.54 3.366(21) 148 ?
N6 . H61 . N23 4_456 0.93 2.64 3.241(20) 123 ?
N5 . H51 . N23 2_857 0.93 2.69 3.379(20) 132 ?
N7 . H71 . N24 2_757 0.93 2.33 3.106(18) 141 ?

loop_
_geom_torsion_atom_site_label_1
_geom_torsion_atom_site_label_2
_geom_torsion_atom_site_label_3
_geom_torsion_atom_site_label_4
_geom_torsion
_geom_torsion_site_symmetry_1
_geom_torsion_site_symmetry_2
_geom_torsion_site_symmetry_3
_geom_torsion_site_symmetry_4
_geom_torsion_publ_flag
? ? ? ? ? ? ? ? ? ?
